data_2232766
loop_
_publ_author_name
'Wu, Xiang-Xiang'
'Wu, Xue-Fen'
'Hou, Yi-Min'
'Ng, Seik Weng'
'Tiekink, Edward R. T.'

_publ_section_title
;
 Methyl 2-(4-chloro-3,5-dinitrobenzamido)acetate
;
_journal_coeditor_code HG5145
_journal_issue 12
_journal_name_full 'Acta Crystallographica Section E'
_journal_page_first o3486
_journal_paper_doi 10.1107/S1600536811050446
_journal_volume 67
_journal_year 2011
_chemical_formula_iupac 'C10 H8 Cl N3 O7'
_chemical_formula_moiety 'C10 H8 Cl N3 O7'
_chemical_formula_sum 'C10 H8 Cl N3 O7'
_chemical_formula_weight 317.64
_chemical_name_systematic
;
Methyl 2-(4-chloro-3,5-dinitrobenzamido)acetate
;
_space_group_IT_number 33
_symmetry_cell_setting orthorhombic
_symmetry_space_group_name_Hall 'P 2c -2n'
_symmetry_space_group_name_H-M 'P n a 21'
_atom_sites_solution_hydrogens geom
_atom_sites_solution_primary direct
_atom_sites_solution_secondary difmap
_audit_creation_method SHELXL-97
_cell_angle_alpha 90.00
_cell_angle_beta 90.00
_cell_angle_gamma 90.00
_cell_formula_units_Z 4
_cell_length_a 14.5219(5)
_cell_length_b 4.7949(2)
_cell_length_c 18.5368(6)
_cell_measurement_reflns_used 2633
_cell_measurement_temperature 100(2)
_cell_measurement_theta_max 27.5010
_cell_measurement_theta_min 2.6018
_cell_volume 1290.74(8)
_computing_cell_refinement 'CrysAlis PRO (Agilent, 2010)'
_computing_data_collection 'CrysAlis PRO (Agilent, 2010)'
_computing_data_reduction 'CrysAlis PRO (Agilent, 2010)'
_computing_molecular_graphics 'X-SEED (Barbour, 2001) and DIAMOND (Brandenburg, 2006)'
_computing_publication_material 'publCIF (Westrip, 2010)'
_computing_structure_refinement 'SHELXL97 (Sheldrick, 2008)'
_computing_structure_solution 'SHELXS97 (Sheldrick, 2008)'
_diffrn_ambient_temperature 100(2)
_diffrn_detector_area_resol_mean 10.4041
_diffrn_measured_fraction_theta_full 0.994
_diffrn_measured_fraction_theta_max 0.994
_diffrn_measurement_device_type 'Agilent SuperNova Dual diffractometer with Atlas detector'
_diffrn_measurement_method '\w scan'
_diffrn_radiation_monochromator Mirror
_diffrn_radiation_source 'SuperNova (Mo) X-ray Source'
_diffrn_radiation_type MoK\a
_diffrn_radiation_wavelength 0.71073
_diffrn_reflns_av_R_equivalents 0.0303
_diffrn_reflns_av_sigmaI/netI 0.0366
_diffrn_reflns_limit_h_max 18
_diffrn_reflns_limit_h_min -13
_diffrn_reflns_limit_k_max 5
_diffrn_reflns_limit_k_min -6
_diffrn_reflns_limit_l_max 24
_diffrn_reflns_limit_l_min -17
_diffrn_reflns_number 4743
_diffrn_reflns_theta_full 27.56
_diffrn_reflns_theta_max 27.56
_diffrn_reflns_theta_min 2.81
_diffrn_standards_decay_% 0
_diffrn_standards_interval_count 0
_diffrn_standards_interval_time 0
_diffrn_standards_number 0
_exptl_absorpt_coefficient_mu 0.336
_exptl_absorpt_correction_T_max 0.9672
_exptl_absorpt_correction_T_min 0.9059
_exptl_absorpt_correction_type multi-scan
_exptl_absorpt_process_details '(CrysAlis PRO; Agilent, 2010)'
_exptl_crystal_colour yellow
_exptl_crystal_density_diffrn 1.635
_exptl_crystal_density_method 'not measured'
_exptl_crystal_description prism
_exptl_crystal_F_000 648
_exptl_crystal_size_max 0.30
_exptl_crystal_size_mid 0.20
_exptl_crystal_size_min 0.10
_refine_diff_density_max 0.219
_refine_diff_density_min -0.253
_refine_ls_abs_structure_details 'Flack (1983), 725 Friedel pairs'
_refine_ls_abs_structure_Flack -0.05(6)
_refine_ls_extinction_method none
_refine_ls_goodness_of_fit_ref 1.078
_refine_ls_hydrogen_treatment mixed
_refine_ls_matrix_type full
_refine_ls_number_parameters 194
_refine_ls_number_reflns 2258
_refine_ls_number_restraints 2
_refine_ls_restrained_S_all 1.078
_refine_ls_R_factor_all 0.0349
_refine_ls_R_factor_gt 0.0294
_refine_ls_shift/su_max 0.001
_refine_ls_shift/su_mean 0.001
_refine_ls_structure_factor_coef Fsqd
_refine_ls_weighting_details 'calc w=1/[\s^2^(Fo^2^)+(0.0367P)^2^+0.1422P] where P=(Fo^2^+2Fc^2^)/3'
_refine_ls_weighting_scheme calc
_refine_ls_wR_factor_gt 0.0710
_refine_ls_wR_factor_ref 0.0738
_reflns_number_gt 2134
_reflns_number_total 2258
_reflns_threshold_expression I>2\s(I)
_cod_data_source_file hg5145.cif
_cod_data_source_block I
_cod_database_code 2232766
_cod_database_fobs_code 2232766

loop_
_symmetry_equiv_pos_as_xyz
'x, y, z'
'-x, -y, z+1/2'
'x+1/2, -y+1/2, z'
'-x+1/2, y+1/2, z+1/2'

loop_
_atom_site_type_symbol
_atom_site_label
_atom_site_fract_x
_atom_site_fract_y
_atom_site_fract_z
_atom_site_U_iso_or_equiv
_atom_site_adp_type
_atom_site_calc_flag
_atom_site_refinement_flags
_atom_site_occupancy
_atom_site_symmetry_multiplicity
Cl Cl1 0.97666(4) 0.68297(13) 0.49982(3) 0.02449(14) Uani d . 1 1
O O1 0.46196(11) 0.5789(4) 0.87399(9) 0.0214(4) Uani d . 1 1
O O2 0.51448(12) 0.8605(3) 0.78629(9) 0.0232(4) Uani d . 1 1
O O3 0.73214(11) 0.1135(3) 0.76810(9) 0.0212(4) Uani d . 1 1
O O4 1.03518(12) 0.0525(4) 0.65033(11) 0.0278(4) Uani d . 1 1
O O5 1.09547(11) 0.4311(4) 0.60728(11) 0.0282(4) Uani d . 1 1
O O6 0.81733(12) 1.0984(3) 0.50745(10) 0.0286(4) Uani d . 1 1
O O7 0.71827(12) 0.7754(4) 0.48417(10) 0.0329(5) Uani d . 1 1
N N1 0.67321(13) 0.5506(4) 0.77382(11) 0.0154(4) Uani d D 1 1
N N2 1.03014(12) 0.2929(4) 0.62781(11) 0.0188(4) Uani d . 1 1
N N3 0.78247(13) 0.8709(4) 0.51797(10) 0.0179(4) Uani d . 1 1
C C1 0.37848(17) 0.7447(6) 0.87927(14) 0.0260(5) Uani d . 1 1
H H1A 0.3379 0.6641 0.9160 0.039 Uiso calc R 1 1
H H1B 0.3469 0.7454 0.8326 0.039 Uiso calc R 1 1
H H1C 0.3944 0.9363 0.8928 0.039 Uiso calc R 1 1
C C2 0.52388(15) 0.6648(5) 0.82581(12) 0.0152(5) Uani d . 1 1
C C3 0.60829(15) 0.4829(5) 0.83024(12) 0.0180(5) Uani d . 1 1
H H3A 0.6381 0.5085 0.8778 0.022 Uiso calc R 1 1
H H3B 0.5899 0.2847 0.8259 0.022 Uiso calc R 1 1
C C4 0.72913(14) 0.3572(5) 0.74666(12) 0.0144(4) Uani d . 1 1
C C5 0.79056(16) 0.4510(5) 0.68634(11) 0.0141(5) Uani d . 1 1
C C6 0.87941(15) 0.3419(5) 0.68295(12) 0.0144(5) Uani d . 1 1
H H6 0.9001 0.2141 0.7186 0.017 Uiso calc R 1 1
C C7 0.93716(15) 0.4205(5) 0.62750(12) 0.0148(4) Uani d . 1 1
C C8 0.90958(15) 0.6012(5) 0.57315(12) 0.0154(5) Uani d . 1 1
C C9 0.81934(15) 0.6983(5) 0.57707(12) 0.0148(4) Uani d . 1 1
C C10 0.76008(15) 0.6285(4) 0.63220(12) 0.0150(4) Uani d . 1 1
H H10 0.6992 0.7008 0.6332 0.018 Uiso calc R 1 1
H H1 0.688(2) 0.722(3) 0.7627(15) 0.034(8) Uiso d D 1 1

loop_
_atom_site_aniso_label
_atom_site_aniso_U_11
_atom_site_aniso_U_22
_atom_site_aniso_U_33
_atom_site_aniso_U_12
_atom_site_aniso_U_13
_atom_site_aniso_U_23
Cl1 0.0208(2) 0.0329(3) 0.0197(3) -0.0005(2) 0.0067(3) 0.0055(3)
O1 0.0187(8) 0.0221(9) 0.0235(9) 0.0055(7) 0.0068(7) 0.0057(8)
O2 0.0229(9) 0.0218(9) 0.0250(9) 0.0052(7) 0.0007(7) 0.0080(8)
O3 0.0222(8) 0.0118(8) 0.0296(9) 0.0021(6) 0.0050(8) 0.0042(7)
O4 0.0222(9) 0.0231(10) 0.0381(11) 0.0077(7) 0.0013(8) 0.0099(9)
O5 0.0127(8) 0.0264(9) 0.0455(11) -0.0055(7) 0.0033(8) 0.0016(9)
O6 0.0452(10) 0.0165(8) 0.0239(9) -0.0042(8) -0.0027(9) 0.0078(8)
O7 0.0313(10) 0.0340(11) 0.0334(11) -0.0022(8) -0.0180(9) 0.0075(9)
N1 0.0197(9) 0.0095(9) 0.0171(9) 0.0005(7) 0.0019(8) 0.0020(8)
N2 0.0140(10) 0.0219(11) 0.0206(10) -0.0005(8) -0.0006(8) 0.0001(9)
N3 0.0220(9) 0.0187(10) 0.0129(9) 0.0047(8) 0.0004(8) -0.0007(8)
C1 0.0173(11) 0.0303(13) 0.0305(13) 0.0060(11) 0.0032(11) -0.0036(13)
C2 0.0167(10) 0.0155(11) 0.0133(11) 0.0003(9) -0.0011(9) -0.0038(9)
C3 0.0195(11) 0.0176(12) 0.0171(11) 0.0029(9) 0.0023(9) 0.0044(9)
C4 0.0133(9) 0.0149(12) 0.0150(10) -0.0016(8) -0.0039(9) 0.0012(9)
C5 0.0152(10) 0.0128(11) 0.0142(10) -0.0023(9) -0.0013(8) -0.0019(9)
C6 0.0158(11) 0.0112(11) 0.0161(10) 0.0023(9) -0.0031(9) 0.0005(9)
C7 0.0111(10) 0.0131(10) 0.0201(11) 0.0018(9) -0.0011(9) -0.0035(9)
C8 0.0148(10) 0.0163(12) 0.0149(10) -0.0029(9) 0.0026(9) -0.0019(9)
C9 0.0186(11) 0.0106(11) 0.0151(10) 0.0000(9) -0.0016(9) 0.0011(9)
C10 0.0154(10) 0.0113(10) 0.0185(11) 0.0002(9) 0.0001(9) -0.0029(9)

loop_
_atom_type_symbol
_atom_type_description
_atom_type_scat_dispersion_real
_atom_type_scat_dispersion_imag
_atom_type_scat_source
C C 0.0033 0.0016 'International Tables Vol C Tables 4.2.6.8 and 6.1.1.4'
H H 0.0000 0.0000 'International Tables Vol C Tables 4.2.6.8 and 6.1.1.4'
N N 0.0061 0.0033 'International Tables Vol C Tables 4.2.6.8 and 6.1.1.4'
O O 0.0106 0.0060 'International Tables Vol C Tables 4.2.6.8 and 6.1.1.4'
Cl Cl 0.1484 0.1585 'International Tables Vol C Tables 4.2.6.8 and 6.1.1.4'

loop_
_geom_angle_atom_site_label_1
_geom_angle_atom_site_label_2
_geom_angle_atom_site_label_3
_geom_angle
C2 O1 C1 116.05(18)
C4 N1 C3 121.01(19)
C4 N1 H1 115(2)
C3 N1 H1 123(2)
O5 N2 O4 124.78(19)
O5 N2 C7 118.92(19)
O4 N2 C7 116.30(18)
O7 N3 O6 125.1(2)
O7 N3 C9 116.80(19)
O6 N3 C9 118.10(19)
O1 C1 H1A 109.5
O1 C1 H1B 109.5
H1A C1 H1B 109.5
O1 C1 H1C 109.5
H1A C1 H1C 109.5
H1B C1 H1C 109.5
O2 C2 O1 125.1(2)
O2 C2 C3 125.4(2)
O1 C2 C3 109.49(19)
N1 C3 C2 111.18(18)
N1 C3 H3A 109.4
C2 C3 H3A 109.4
N1 C3 H3B 109.4
C2 C3 H3B 109.4
H3A C3 H3B 108.0
O3 C4 N1 124.0(2)
O3 C4 C5 120.2(2)
N1 C4 C5 115.9(2)
C10 C5 C6 119.5(2)
C10 C5 C4 122.2(2)
C6 C5 C4 118.15(19)
C7 C6 C5 119.6(2)
C7 C6 H6 120.2
C5 C6 H6 120.2
C6 C7 C8 122.43(19)
C6 C7 N2 115.99(19)
C8 C7 N2 121.56(19)
C7 C8 C9 116.3(2)
C7 C8 Cl1 123.59(17)
C9 C8 Cl1 119.92(18)
C10 C9 C8 123.1(2)
C10 C9 N3 117.46(19)
C8 C9 N3 119.4(2)
C9 C10 C5 119.1(2)
C9 C10 H10 120.5
C5 C10 H10 120.5

loop_
_geom_bond_atom_site_label_1
_geom_bond_atom_site_label_2
_geom_bond_distance
Cl1 C8 1.718(2)
O1 C2 1.333(3)
O1 C1 1.453(3)
O2 C2 1.198(3)
O3 C4 1.235(3)
O4 N2 1.228(3)
O5 N2 1.218(2)
O6 N3 1.218(2)
O7 N3 1.213(2)
N1 C4 1.331(3)
N1 C3 1.445(3)
N1 H1 0.875(10)
N2 C7 1.482(3)
N3 C9 1.474(3)
C1 H1A 0.9800
C1 H1B 0.9800
C1 H1C 0.9800
C2 C3 1.507(3)
C3 H3A 0.9900
C3 H3B 0.9900
C4 C5 1.499(3)
C5 C10 1.388(3)
C5 C6 1.394(3)
C6 C7 1.379(3)
C6 H6 0.9500
C7 C8 1.388(3)
C8 C9 1.393(3)
C9 C10 1.377(3)
C10 H10 0.9500

loop_
_geom_hbond_atom_site_label_D
_geom_hbond_atom_site_label_H
_geom_hbond_atom_site_label_A
_geom_hbond_site_symmetry_A
_geom_hbond_distance_DH
_geom_hbond_distance_HA
_geom_hbond_distance_DA
_geom_hbond_angle_DHA
N1 H1 O3 1_565 0.880(10) 1.990(10) 2.833(3) 163(3)
C1 H1a O7 2_665 0.98 2.59 3.460(3) 148
C3 H3a O6 4_645 0.99 2.53 3.502(3) 169
C3 H3b O2 1_545 0.99 2.42 3.380(3) 162
C10 H10 O5 3_465 0.95 2.37 3.223(3) 149

loop_
_geom_torsion_atom_site_label_1
_geom_torsion_atom_site_label_2
_geom_torsion_atom_site_label_3
_geom_torsion_atom_site_label_4
_geom_torsion
C1 O1 C2 O2 -1.9(3)
C1 O1 C2 C3 176.48(19)
C4 N1 C3 C2 -150.1(2)
O2 C2 C3 N1 -7.6(3)
O1 C2 C3 N1 174.00(19)
C3 N1 C4 O3 -2.2(3)
C3 N1 C4 C5 177.61(19)
O3 C4 C5 C10 139.5(2)
N1 C4 C5 C10 -40.3(3)
O3 C4 C5 C6 -36.8(3)
N1 C4 C5 C6 143.4(2)
C10 C5 C6 C7 2.6(3)
C4 C5 C6 C7 179.0(2)
C5 C6 C7 C8 -1.6(3)
C5 C6 C7 N2 -179.6(2)
O5 N2 C7 C6 -144.8(2)
O4 N2 C7 C6 34.0(3)
O5 N2 C7 C8 37.1(3)
O4 N2 C7 C8 -144.0(2)
C6 C7 C8 C9 -0.6(3)
N2 C7 C8 C9 177.3(2)
C6 C7 C8 Cl1 -174.96(18)
N2 C7 C8 Cl1 3.0(3)
C7 C8 C9 C10 1.7(3)
Cl1 C8 C9 C10 176.32(18)
C7 C8 C9 N3 -174.6(2)
Cl1 C8 C9 N3 -0.1(3)
O7 N3 C9 C10 -59.9(3)
O6 N3 C9 C10 118.9(2)
O7 N3 C9 C8 116.6(2)
O6 N3 C9 C8 -64.5(3)
C8 C9 C10 C5 -0.7(3)
N3 C9 C10 C5 175.76(19)
C6 C5 C10 C9 -1.5(3)
C4 C5 C10 C9 -177.75(19)
